data_4340798
loop_
_publ_author_name
'Lu, Hai-Sheng'
'Bai, Linlu'
'Xiong, Wei-Wei'
'Li, Peizhou'
'Ding, Junfeng'
'Zhang, Guodong'
'Wu, Tom'
'Zhao, Yanli'
'Lee, Jong-Min'
'Yang, Yanhui'
'Geng, Baoyou'
'Zhang, Qichun'

_publ_section_title
;
 Surfactant media to grow new crystalline cobalt
 1,3,5-benzenetricarboxylate metal-organic frameworks.
;
_journal_issue 16
_journal_name_full 'Inorganic chemistry'
_journal_page_first 8529
_journal_page_last 8537
_journal_paper_doi 10.1021/ic5011133
_journal_volume 53
_journal_year 2014
_chemical_formula_sum 'C15 H21 Co N O7'
_chemical_formula_weight 386.26
_chemical_name_systematic
; 
 ? 
;
_space_group_IT_number 14
_symmetry_cell_setting monoclinic
_symmetry_space_group_name_Hall '-P 2yn'
_symmetry_space_group_name_H-M 'P 1 21/n 1'
_atom_sites_solution_hydrogens geom
_atom_sites_solution_primary direct
_atom_sites_solution_secondary difmap
_audit_creation_method SHELXL-97
_cell_angle_alpha 90.00
_cell_angle_beta 109.616(4)
_cell_angle_gamma 90.00
_cell_formula_units_Z 4
_cell_length_a 9.3727(3)
_cell_length_b 16.4276(6)
_cell_length_c 11.9865(5)
_cell_measurement_temperature 293(2)
_cell_volume 1738.46(12)
_computing_cell_refinement 'Bruker SAINT'
_computing_data_collection 'Bruker APEX2'
_computing_data_reduction 'Bruker SAINT'
_computing_molecular_graphics 'Bruker SAINT'
_computing_publication_material 'Bruker SAINT'
_computing_structure_refinement 'SHELXL-97 (Sheldrick, 1997)'
_computing_structure_solution 'SHELXS-97 (Sheldrick, 1990)'
_diffrn_ambient_temperature 293(2)
_diffrn_measured_fraction_theta_full 0.971
_diffrn_measured_fraction_theta_max 0.971
_diffrn_measurement_device_type 'Bruker APEX-II CCD'
_diffrn_measurement_method '\f and \w scans'
_diffrn_radiation_monochromator graphite
_diffrn_radiation_source 'fine-focus sealed tube'
_diffrn_radiation_type CuK\a
_diffrn_radiation_wavelength 1.54178
_diffrn_reflns_av_R_equivalents 0.1056
_diffrn_reflns_av_sigmaI/netI 0.1348
_diffrn_reflns_limit_h_max 9
_diffrn_reflns_limit_h_min -11
_diffrn_reflns_limit_k_max 19
_diffrn_reflns_limit_k_min -18
_diffrn_reflns_limit_l_max 14
_diffrn_reflns_limit_l_min -13
_diffrn_reflns_number 6005
_diffrn_reflns_theta_full 69.98
_diffrn_reflns_theta_max 69.98
_diffrn_reflns_theta_min 4.75
_exptl_absorpt_coefficient_mu 8.068
_exptl_crystal_colour red
_exptl_crystal_density_diffrn 1.476
_exptl_crystal_density_method 'not measured'
_exptl_crystal_description bar
_exptl_crystal_F_000 804
_exptl_crystal_size_max 0.14
_exptl_crystal_size_mid 0.10
_exptl_crystal_size_min 0.08
_refine_diff_density_max 0.761
_refine_diff_density_min -0.637
_refine_diff_density_rms 0.125
_refine_ls_extinction_method none
_refine_ls_goodness_of_fit_ref 1.052
_refine_ls_hydrogen_treatment mixed
_refine_ls_matrix_type full
_refine_ls_number_parameters 207
_refine_ls_number_reflns 3204
_refine_ls_number_restraints 1
_refine_ls_restrained_S_all 1.053
_refine_ls_R_factor_all 0.1708
_refine_ls_R_factor_gt 0.1060
_refine_ls_shift/su_max 0.005
_refine_ls_shift/su_mean 0.000
_refine_ls_structure_factor_coef Fsqd
_refine_ls_weighting_details 'calc w=1/[\s^2^(Fo^2^)+(0.0798P)^2^+20.9703P] where P=(Fo^2^+2Fc^2^)/3'
_refine_ls_weighting_scheme calc
_refine_ls_wR_factor_gt 0.2415
_refine_ls_wR_factor_ref 0.2768
_reflns_number_gt 1880
_reflns_number_total 3204
_reflns_threshold_expression >2sigma(I)
_cod_data_source_file ic5011133_si_003.cif
_cod_data_source_block x
_cod_depositor_comments 'Adding full bibliography for 4340796--4340798.cif.'
_cod_original_cell_volume 1738.46(11)
_cod_original_sg_symbol_H-M P21/n
_cod_database_code 4340798

loop_
_symmetry_equiv_pos_as_xyz
'x, y, z'
'-x+1/2, y+1/2, -z+1/2'
'-x, -y, -z'
'x-1/2, -y-1/2, z-1/2'

loop_
_atom_site_label
_atom_site_type_symbol
_atom_site_fract_x
_atom_site_fract_y
_atom_site_fract_z
_atom_site_U_iso_or_equiv
_atom_site_adp_type
_atom_site_occupancy
_atom_site_symmetry_multiplicity
_atom_site_calc_flag
_atom_site_refinement_flags
Co1 Co 0.37611(16) 0.08761(9) 0.02069(14) 0.0223(4) Uani 1 1 d .
O6 O 0.5804(7) 0.0852(5) 0.1358(5) 0.0314(16) Uani 1 1 d .
O5 O 0.2391(8) 0.0921(4) 0.1162(6) 0.0340(16) Uani 1 1 d .
O4 O 0.2676(7) -0.0052(4) -0.0751(6) 0.0283(15) Uani 1 1 d .
O3 O 0.3321(8) 0.2093(5) 0.2032(7) 0.042(2) Uani 1 1 d .
O2 O 0.3271(8) 0.1897(5) -0.0764(7) 0.0414(19) Uani 1 1 d .
C9 C 0.8359(10) 0.1225(6) 0.1829(8) 0.024(2) Uani 1 1 d .
C8 C 0.9732(9) 0.1114(5) 0.1636(7) 0.0190(19) Uani 1 1 d .
H8A H 0.9852 0.0664 0.1205 0.023 Uiso 1 1 calc R
C7 C 1.0920(10) 0.1656(6) 0.2068(9) 0.027(2) Uani 1 1 d .
C6 C 0.7072(10) 0.0661(6) 0.1279(8) 0.024(2) Uani 1 1 d .
C5 C 0.2342(10) 0.1560(6) 0.1747(9) 0.027(2) Uani 1 1 d .
O1 O 0.5086(9) 0.1253(5) -0.1181(7) 0.048(2) Uani 1 1 d .
C4 C 1.0748(11) 0.2314(6) 0.2744(9) 0.032(2) Uani 1 1 d .
H4A H 1.1544 0.2678 0.3049 0.038 Uiso 1 1 calc R
C3 C 0.9386(10) 0.2434(6) 0.2970(8) 0.027(2) Uani 1 1 d .
C2 C 0.8209(10) 0.1884(6) 0.2511(8) 0.026(2) Uani 1 1 d .
H2A H 0.7307 0.1957 0.2662 0.031 Uiso 1 1 calc R
C1 C 0.4254(12) 0.1859(6) -0.1288(9) 0.032(2) Uani 1 1 d .
N1 N 0.3494(14) 0.3680(7) 0.1431(9) 0.063(3) Uani 1 1 d .
H1A H 0.3464 0.3142 0.1601 0.075 Uiso 1 1 calc R
C15 C 0.3099(17) 0.4171(9) 0.2334(12) 0.066(4) Uani 1 1 d .
H15A H 0.2026 0.4106 0.2202 0.079 Uiso 1 1 calc R
H15B H 0.3275 0.4741 0.2214 0.079 Uiso 1 1 calc R
C14 C 0.3956(16) 0.3955(8) 0.3582(10) 0.065(4) Uani 1 1 d .
H14A H 0.3643 0.4301 0.4103 0.097 Uiso 1 1 calc R
H14B H 0.5020 0.4027 0.3729 0.097 Uiso 1 1 calc R
H14C H 0.3759 0.3398 0.3722 0.097 Uiso 1 1 calc R
C13 C 0.249(2) 0.3831(12) 0.0210(13) 0.098(6) Uani 1 1 d .
H13A H 0.2939 0.3592 -0.0333 0.117 Uiso 1 1 calc R
H13B H 0.2420 0.4414 0.0070 0.117 Uiso 1 1 calc R
C12 C 0.092(2) 0.3496(13) -0.0062(16) 0.116(8) Uani 1 1 d .
H12A H 0.0330 0.3617 -0.0869 0.174 Uiso 1 1 calc R
H12B H 0.0453 0.3740 0.0457 0.174 Uiso 1 1 calc R
H12C H 0.0972 0.2917 0.0053 0.174 Uiso 1 1 calc R
C11 C 0.518(2) 0.3929(19) 0.1593(19) 0.162(13) Uani 1 1 d D
H11A H 0.5207 0.4509 0.1457 0.195 Uiso 1 1 calc R
H11B H 0.5800 0.3825 0.2408 0.195 Uiso 1 1 calc R
O7 O 0.443(2) 0.0230(13) -0.3234(18) 0.185(8) Uiso 1 1 d .
C18 C 0.586(3) 0.3499(19) 0.080(2) 0.203(14) Uiso 1 1 d D
H18A H 0.6879 0.3680 0.0968 0.305 Uiso 1 1 calc R
H18B H 0.5276 0.3616 -0.0008 0.305 Uiso 1 1 calc R
H18C H 0.5849 0.2923 0.0937 0.305 Uiso 1 1 calc R

loop_
_atom_site_aniso_label
_atom_site_aniso_U_11
_atom_site_aniso_U_22
_atom_site_aniso_U_33
_atom_site_aniso_U_23
_atom_site_aniso_U_13
_atom_site_aniso_U_12
Co1 0.0173(7) 0.0252(7) 0.0275(8) -0.0005(8) 0.0118(6) -0.0022(7)
O6 0.013(3) 0.054(4) 0.024(3) -0.012(4) 0.002(3) 0.000(3)
O5 0.032(4) 0.037(4) 0.045(4) -0.008(4) 0.027(3) -0.006(3)
O4 0.021(3) 0.033(4) 0.032(4) -0.009(3) 0.011(3) -0.001(3)
O3 0.030(4) 0.041(4) 0.067(5) -0.012(4) 0.035(4) -0.008(3)
O2 0.042(4) 0.045(5) 0.050(5) 0.015(4) 0.033(4) 0.003(4)
C9 0.023(5) 0.028(5) 0.017(5) 0.001(4) 0.001(4) 0.006(4)
C8 0.006(4) 0.031(5) 0.016(4) 0.000(4) 0.000(3) 0.003(3)
C7 0.014(4) 0.039(6) 0.029(5) -0.009(4) 0.008(4) -0.007(4)
C6 0.013(4) 0.044(6) 0.012(4) 0.014(4) -0.001(3) 0.009(4)
C5 0.017(5) 0.033(5) 0.031(5) 0.000(4) 0.010(4) -0.006(4)
O1 0.053(5) 0.036(4) 0.062(6) 0.017(4) 0.030(5) 0.011(4)
C4 0.028(5) 0.033(5) 0.037(6) -0.001(5) 0.016(5) -0.010(4)
C3 0.019(5) 0.036(6) 0.022(5) -0.003(4) 0.002(4) 0.003(4)
C2 0.012(4) 0.038(6) 0.032(5) 0.005(4) 0.013(4) 0.001(4)
C1 0.031(6) 0.033(6) 0.034(6) 0.006(5) 0.012(5) -0.004(4)
N1 0.086(9) 0.053(7) 0.037(6) -0.007(5) 0.005(6) -0.012(6)
C15 0.075(10) 0.052(8) 0.064(9) -0.025(8) 0.014(8) -0.003(8)
C14 0.070(10) 0.066(10) 0.034(7) -0.014(6) -0.016(6) -0.010(7)
C13 0.119(16) 0.104(15) 0.043(9) -0.009(9) -0.007(10) -0.007(12)
C12 0.103(16) 0.120(17) 0.081(13) -0.005(12) -0.028(12) 0.006(13)
C11 0.044(10) 0.33(4) 0.097(16) -0.04(2) 0.010(10) 0.030(17)

loop_
_atom_type_symbol
_atom_type_description
_atom_type_scat_dispersion_real
_atom_type_scat_dispersion_imag
_atom_type_scat_source
C C 0.0181 0.0091 'International Tables Vol C Tables 4.2.6.8 and 6.1.1.4'
H H 0.0000 0.0000 'International Tables Vol C Tables 4.2.6.8 and 6.1.1.4'
N N 0.0311 0.0180 'International Tables Vol C Tables 4.2.6.8 and 6.1.1.4'
O O 0.0492 0.0322 'International Tables Vol C Tables 4.2.6.8 and 6.1.1.4'
Co Co -2.3653 3.6143 'International Tables Vol C Tables 4.2.6.8 and 6.1.1.4'

loop_
_geom_angle_atom_site_label_1
_geom_angle_atom_site_label_2
_geom_angle_atom_site_label_3
_geom_angle
_geom_angle_site_symmetry_1
_geom_angle_site_symmetry_3
O6 Co1 O4 126.0(3) . .
O6 Co1 O5 105.3(3) . .
O4 Co1 O5 93.3(3) . .
O6 Co1 O2 114.0(3) . .
O4 Co1 O2 109.6(3) . .
O5 Co1 O2 103.7(3) . .
C6 O6 Co1 132.7(6) . .
C5 O5 Co1 119.9(6) . .
C6 O4 Co1 140.0(6) 3_655 .
C1 O2 Co1 100.5(6) . .
C2 C9 C8 118.7(9) . .
C2 C9 C6 121.2(8) . .
C8 C9 C6 120.1(8) . .
C7 C8 C9 121.7(9) . .
C8 C7 C4 118.8(8) . .
C8 C7 C5 120.3(9) . 1_655
C4 C7 C5 120.8(8) . 1_655
O4 C6 O6 125.5(9) 3_655 .
O4 C6 C9 117.4(8) 3_655 .
O6 C6 C9 117.1(9) . .
O3 C5 O5 125.3(9) . .
O3 C5 C7 119.6(9) . 1_455
O5 C5 C7 115.1(8) . 1_455
C7 C4 C3 120.7(9) . .
C2 C3 C4 119.0(9) . .
C2 C3 C1 121.9(9) . 4_666
C4 C3 C1 119.1(9) . 4_666
C9 C2 C3 121.0(9) . .
O1 C1 O2 121.2(10) . .
O1 C1 C3 120.6(9) . 4_565
O2 C1 C3 118.2(9) . 4_565
C13 N1 C15 113.5(13) . .
C13 N1 C11 111.0(14) . .
C15 N1 C11 104.6(12) . .
N1 C15 C14 114.8(12) . .
N1 C13 C12 114.1(16) . .
C18 C11 N1 115(2) . .

loop_
_geom_bond_atom_site_label_1
_geom_bond_atom_site_label_2
_geom_bond_distance
_geom_bond_site_symmetry_2
Co1 O6 1.949(6) .
Co1 O4 1.974(7) .
Co1 O5 1.988(6) .
Co1 O2 2.005(7) .
O6 C6 1.263(11) .
O5 C5 1.273(12) .
O4 C6 1.247(11) 3_655
O3 C5 1.231(11) .
O2 C1 1.280(12) .
C9 C2 1.392(13) .
C9 C8 1.394(12) .
C9 C6 1.488(13) .
C8 C7 1.383(12) .
C7 C4 1.392(13) .
C7 C5 1.514(12) 1_655
C6 O4 1.247(11) 3_655
C5 C7 1.514(12) 1_455
O1 C1 1.245(12) .
C4 C3 1.405(13) .
C3 C2 1.390(13) .
C3 C1 1.493(14) 4_666
C1 C3 1.493(14) 4_565
N1 C13 1.472(18) .
N1 C15 1.492(17) .
N1 C11 1.58(2) .
C15 C14 1.484(18) .
C13 C12 1.50(2) .
C11 C18 1.484(10) .
